data_2211618
loop_
_publ_author_name
'Hoong-Kun Fun'
'Suchada Chantrapromma'
'Zhong-Lin Lu'
'Alexei A. Nevero'
'R. Stan Brown'

_publ_section_title
Chloro[2-(dimethylamino)benzyl-\k^2^<i>C</i>^1^,<i>N</i>][4-(dimethylamino)pyridine-\k<i>N</i>^1^]palladium(II)
_journal_coeditor_code SJ2150
_journal_issue 12
_journal_name_full 'Acta Crystallographica Section E'
_journal_page_first m3225
_journal_page_last m3227
_journal_paper_doi 10.1107/S1600536806045119
_journal_volume 62
_journal_year 2006
_chemical_formula_iupac '[Pd (C9 H12 N) Cl (C7 H10 N2)]'
_chemical_formula_moiety 'C16 H22 Cl N3 Pd'
_chemical_formula_sum 'C16 H22 Cl N3 Pd'
_chemical_formula_weight 398.24
_chemical_name_systematic Chloro[2-(dimethylamino)benzyl-\k^2^C^1^,N][4-(dimethylamino)pyridine-\kN^1^]palladium(II)
_space_group_IT_number 14
_symmetry_cell_setting monoclinic
_symmetry_space_group_name_Hall '-P 2yn'
_symmetry_space_group_name_H-M 'P 1 21/n 1'
_atom_sites_solution_hydrogens geom
_atom_sites_solution_primary direct
_atom_sites_solution_secondary difmap
_audit_creation_method SHELXL97
_cell_angle_alpha 90.00
_cell_angle_beta 114.9070(10)
_cell_angle_gamma 90.00
_cell_formula_units_Z 12
_cell_length_a 15.3217(2)
_cell_length_b 20.5634(2)
_cell_length_c 17.1800(2)
_cell_measurement_reflns_used 10570
_cell_measurement_temperature 100.00(10)
_cell_measurement_theta_max 29.00
_cell_measurement_theta_min 1.50
_cell_volume 4909.40(11)
_computing_cell_refinement APEX2
_computing_data_collection 'APEX2 (Bruker, 2005)'
_computing_data_reduction 'SAINT (Bruker, 2005)'
_computing_molecular_graphics SHELXTL
_computing_publication_material 'SHELXTL and PLATON (Spek, 2003)'
_computing_structure_refinement SHELXTL
_computing_structure_solution 'SHELXTL (Sheldrick, 1998)'
_diffrn_ambient_temperature 297(2)
_diffrn_detector_area_resol_mean 8.33
_diffrn_measured_fraction_theta_full 1.000
_diffrn_measured_fraction_theta_max 1.000
_diffrn_measurement_device_type 'Bruker SMART APEXII CCD area-detector'
_diffrn_measurement_method \w
_diffrn_radiation_monochromator graphite
_diffrn_radiation_source 'fine-focus sealed tube'
_diffrn_radiation_type MoK\a
_diffrn_radiation_wavelength 0.71073
_diffrn_reflns_av_R_equivalents 0.0723
_diffrn_reflns_av_sigmaI/netI 0.0426
_diffrn_reflns_limit_h_max 20
_diffrn_reflns_limit_h_min -20
_diffrn_reflns_limit_k_max 28
_diffrn_reflns_limit_k_min -28
_diffrn_reflns_limit_l_max 23
_diffrn_reflns_limit_l_min -23
_diffrn_reflns_number 100404
_diffrn_reflns_theta_full 29.00
_diffrn_reflns_theta_max 29.00
_diffrn_reflns_theta_min 1.50
_diffrn_standards_number 0
_exptl_absorpt_coefficient_mu 1.294
_exptl_absorpt_correction_T_max 0.9183
_exptl_absorpt_correction_T_min 0.7371
_exptl_absorpt_correction_type multi-scan
_exptl_absorpt_process_details '(SADABS; Bruker, 2005)'
_exptl_crystal_colour Colourless
_exptl_crystal_density_diffrn 1.616
_exptl_crystal_density_method 'not measured'
_exptl_crystal_description Block
_exptl_crystal_F_000 2424
_exptl_crystal_size_max 0.25
_exptl_crystal_size_mid 0.16
_exptl_crystal_size_min 0.07
_refine_diff_density_max 1.280
_refine_diff_density_min -0.896
_refine_ls_extinction_method none
_refine_ls_goodness_of_fit_ref 1.054
_refine_ls_hydrogen_treatment constr
_refine_ls_matrix_type full
_refine_ls_number_parameters 580
_refine_ls_number_reflns 13045
_refine_ls_number_restraints 0
_refine_ls_restrained_S_all 1.054
_refine_ls_R_factor_all 0.0515
_refine_ls_R_factor_gt 0.0360
_refine_ls_shift/su_max 0.001
_refine_ls_shift/su_mean 0.000
_refine_ls_structure_factor_coef Fsqd
_refine_ls_weighting_details 'calc w = 1/[\s^2^(Fo^2^)+(0.018P)^2^+9.9822P] where P=(Fo^2^+2Fc^2^)/3'
_refine_ls_weighting_scheme calc
_refine_ls_wR_factor_gt 0.0667
_refine_ls_wR_factor_ref 0.0757
_reflns_number_gt 10570
_reflns_number_total 13045
_reflns_threshold_expression I>2\s(I)
_cod_data_source_file sj2150.cif
_cod_data_source_block I
_cod_depositor_comments
;
The following automatic conversions were performed:
'_symmetry_cell_setting' value 'Monoclinic' changed to 'monoclinic'
according to '/home/saulius/struct/CIF-dictionaries/cif_core.dic'
dictionary named 'cif_core.dic' version 2.4.1 from 2010-06-29.

Automatic conversion script
Id: cif_fix_enum 1527 2010-12-29 10:47:43Z saulius 

The following automatic conversions were performed:

'_symmetry_cell_setting' value 'Monoclinic' changed to 'monoclinic'
according to /home/saulius/struct/CIF-dictionaries/cif_core.dic
dictionary named 'cif_core.dic' version 2.4.1 from 2010-06-29.

Automatic conversion script
Id: cif_fix_values 1715 2011-07-08 13:25:40Z adriana 
;
_cod_original_cell_volume 4909.40(10)
_cod_original_sg_symbol_H-M 'P 21/n'
_cod_database_code 2211618
_cod_database_fobs_code 2211618

loop_
_symmetry_equiv_pos_as_xyz
'x, y, z'
'-x+1/2, y+1/2, -z+1/2'
'-x, -y, -z'
'x-1/2, -y-1/2, z-1/2'

loop_
_atom_site_type_symbol
_atom_site_label
_atom_site_fract_x
_atom_site_fract_y
_atom_site_fract_z
_atom_site_U_iso_or_equiv
_atom_site_adp_type
_atom_site_calc_flag
_atom_site_refinement_flags
_atom_site_occupancy
Pd Pd1A 0.190643(17) 0.716937(10) 0.682258(14) 0.01365(5) Uani d . 1
Cl Cl1A 0.27150(6) 0.61631(3) 0.75125(5) 0.01913(15) Uani d . 1
N N1A 0.28729(18) 0.77418(12) 0.78040(16) 0.0156(5) Uani d . 1
N N2A 0.09257(18) 0.66646(11) 0.58174(15) 0.0145(5) Uani d . 1
N N3A -0.09539(18) 0.54035(11) 0.39496(16) 0.0153(5) Uani d . 1
C C1A 0.1373(2) 0.80227(14) 0.6299(2) 0.0165(6) Uani d . 1
C C2A 0.1770(2) 0.85517(15) 0.6858(2) 0.0181(6) Uani d . 1
C C3A 0.1528(2) 0.91912(15) 0.6577(2) 0.0225(7) Uani d . 1
H H3AA 0.1823 0.9536 0.6945 0.027 Uiso calc R 1
C C4A 0.0848(3) 0.93120(16) 0.5751(2) 0.0263(8) Uani d . 1
H H4AA 0.0670 0.9737 0.5567 0.032 Uiso calc R 1
C C5A 0.0435(3) 0.87982(16) 0.5199(2) 0.0251(7) Uani d . 1
H H5AA -0.0022 0.8879 0.4643 0.030 Uiso calc R 1
C C6A 0.0697(2) 0.81612(15) 0.5467(2) 0.0198(6) Uani d . 1
H H6AA 0.0417 0.7821 0.5086 0.024 Uiso calc R 1
C C7A 0.2399(2) 0.83852(14) 0.7767(2) 0.0185(6) Uani d . 1
H H7AA 0.2017 0.8365 0.8095 0.022 Uiso calc R 1
H H7AB 0.2885 0.8719 0.8016 0.022 Uiso calc R 1
C C8A 0.3203(3) 0.74785(16) 0.8687(2) 0.0255(7) Uani d . 1
H H8AA 0.3615 0.7790 0.9091 0.038 Uiso calc R 1
H H8AB 0.3553 0.7082 0.8734 0.038 Uiso calc R 1
H H8AC 0.2656 0.7393 0.8807 0.038 Uiso calc R 1
C C9A 0.3717(2) 0.78229(15) 0.7601(2) 0.0205(6) Uani d . 1
H H9AA 0.4198 0.8079 0.8041 0.031 Uiso calc R 1
H H9AB 0.3521 0.8039 0.7058 0.031 Uiso calc R 1
H H9AC 0.3978 0.7404 0.7574 0.031 Uiso calc R 1
C C10A 0.0170(2) 0.63866(14) 0.58954(19) 0.0159(6) Uani d . 1
H H10A 0.0085 0.6471 0.6391 0.019 Uiso calc R 1
C C11A -0.0482(2) 0.59853(13) 0.52875(19) 0.0150(6) Uani d . 1
H H11A -0.1003 0.5819 0.5368 0.018 Uiso calc R 1
C C12A -0.0359(2) 0.58255(13) 0.45379(19) 0.0139(6) Uani d . 1
C C13A 0.0414(2) 0.61389(13) 0.44456(19) 0.0148(6) Uani d . 1
H H13A 0.0516 0.6070 0.3955 0.018 Uiso calc R 1
C C14A 0.1015(2) 0.65462(14) 0.50812(19) 0.0159(6) Uani d . 1
H H14A 0.1511 0.6751 0.4999 0.019 Uiso calc R 1
C C15A -0.1774(2) 0.51245(14) 0.4057(2) 0.0186(6) Uani d . 1
H H15A -0.1551 0.4911 0.4603 0.028 Uiso calc R 1
H H15B -0.2093 0.4815 0.3608 0.028 Uiso calc R 1
H H15C -0.2215 0.5464 0.4029 0.028 Uiso calc R 1
C C16A -0.0801(2) 0.52285(15) 0.3193(2) 0.0201(7) Uani d . 1
H H16A -0.0146 0.5093 0.3367 0.030 Uiso calc R 1
H H16B -0.0931 0.5598 0.2820 0.030 Uiso calc R 1
H H16C -0.1225 0.4879 0.2895 0.030 Uiso calc R 1
Pd Pd1B 0.066604(17) 0.279882(11) 0.243404(14) 0.01449(5) Uani d . 1
Cl Cl1B -0.03499(6) 0.19058(4) 0.16373(5) 0.02557(17) Uani d . 1
N N1B 0.16109(19) 0.22226(12) 0.34263(16) 0.0170(5) Uani d . 1
N N2B -0.02102(19) 0.34143(12) 0.15216(16) 0.0180(5) Uani d . 1
N N3B -0.2042(2) 0.46501(13) -0.04101(18) 0.0238(6) Uani d . 1
C C1B 0.1476(2) 0.35190(14) 0.31482(19) 0.0155(6) Uani d . 1
C C2B 0.2297(2) 0.33139(15) 0.3864(2) 0.0181(6) Uani d . 1
C C3B 0.2905(2) 0.37473(16) 0.4476(2) 0.0214(7) Uani d . 1
H H3BA 0.3426 0.3597 0.4959 0.026 Uiso calc R 1
C C4B 0.2714(3) 0.44112(16) 0.4349(2) 0.0252(7) Uani d . 1
H H4BA 0.3113 0.4707 0.4750 0.030 Uiso calc R 1
C C5B 0.1939(3) 0.46318(15) 0.3633(2) 0.0231(7) Uani d . 1
H H5BA 0.1829 0.5076 0.3543 0.028 Uiso calc R 1
C C6B 0.1316(2) 0.41879(14) 0.3039(2) 0.0183(6) Uani d . 1
H H6BA 0.0786 0.4342 0.2565 0.022 Uiso calc R 1
C C7B 0.2523(2) 0.25946(15) 0.3902(2) 0.0226(7) Uani d . 1
H H7BA 0.2969 0.2514 0.3646 0.027 Uiso calc R 1
H H7BB 0.2823 0.2452 0.4495 0.027 Uiso calc R 1
C C8B 0.1851(3) 0.15952(15) 0.3133(2) 0.0260(7) Uani d . 1
H H8BA 0.2318 0.1366 0.3616 0.039 Uiso calc R 1
H H8BB 0.2111 0.1678 0.2723 0.039 Uiso calc R 1
H H8BC 0.1279 0.1336 0.2871 0.039 Uiso calc R 1
C C9B 0.1142(3) 0.20872(15) 0.4005(2) 0.0225(7) Uani d . 1
H H9BA 0.1552 0.1814 0.4468 0.034 Uiso calc R 1
H H9BB 0.0540 0.1871 0.3691 0.034 Uiso calc R 1
H H9BC 0.1030 0.2489 0.4233 0.034 Uiso calc R 1
C C10B 0.0005(2) 0.36192(15) 0.0876(2) 0.0209(7) Uani d . 1
H H10B 0.0580 0.3480 0.0871 0.025 Uiso calc R 1
C C11B -0.0577(2) 0.40217(15) 0.0228(2) 0.0224(7) Uani d . 1
H H11B -0.0395 0.4145 -0.0203 0.027 Uiso calc R 1
C C12B -0.1454(2) 0.42482(14) 0.0217(2) 0.0180(6) Uani d . 1
C C13B -0.1678(2) 0.40287(15) 0.0891(2) 0.0201(7) Uani d . 1
H H13B -0.2247 0.4158 0.0916 0.024 Uiso calc R 1
C C14B -0.1048(2) 0.36228(15) 0.1510(2) 0.0188(6) Uani d . 1
H H14B -0.1212 0.3484 0.1946 0.023 Uiso calc R 1
C C15B -0.1751(3) 0.48966(17) -0.1061(2) 0.0307(8) Uani d . 1
H H15D -0.1127 0.5094 -0.0787 0.046 Uiso calc R 1
H H15E -0.2209 0.5214 -0.1408 0.046 Uiso calc R 1
H H15F -0.1726 0.4544 -0.1417 0.046 Uiso calc R 1
C C16B -0.2975(3) 0.48400(16) -0.0444(2) 0.0304(8) Uani d . 1
H H16D -0.3338 0.4458 -0.0452 0.046 Uiso calc R 1
H H16E -0.3320 0.5090 -0.0954 0.046 Uiso calc R 1
H H16F -0.2881 0.5097 0.0051 0.046 Uiso calc R 1
Pd Pd1C 0.218745(17) 0.231212(10) 0.073454(14) 0.01361(5) Uani d . 1
Cl Cl1C 0.30821(6) 0.14343(4) 0.16581(5) 0.02005(15) Uani d . 1
N N1C 0.11053(19) 0.17102(12) -0.01014(16) 0.0165(5) Uani d . 1
N N2C 0.31162(18) 0.29897(12) 0.15135(16) 0.0152(5) Uani d . 1
N N3C 0.4618(2) 0.46578(12) 0.27831(17) 0.0187(6) Uani d . 1
C C1C 0.1459(2) 0.29885(15) -0.01337(19) 0.0178(6) Uani d . 1
C C2C 0.0544(2) 0.27815(14) -0.07051(19) 0.0166(6) Uani d . 1
C C3C -0.0044(2) 0.31733(15) -0.1383(2) 0.0187(6) Uani d . 1
H H3CA -0.0647 0.3026 -0.1764 0.022 Uiso calc R 1
C C4C 0.0273(2) 0.37860(15) -0.1488(2) 0.0215(7) Uani d . 1
H H4CA -0.0123 0.4055 -0.1932 0.026 Uiso calc R 1
C C5C 0.1186(3) 0.39952(15) -0.0926(2) 0.0218(7) Uani d . 1
H H5CA 0.1403 0.4404 -0.0997 0.026 Uiso calc R 1
C C6C 0.1777(2) 0.35932(15) -0.0256(2) 0.0199(6) Uani d . 1
H H6CA 0.2390 0.3734 0.0113 0.024 Uiso calc R 1
C C7C 0.0232(2) 0.21290(15) -0.0524(2) 0.0188(6) Uani d . 1
H H7CA -0.0094 0.2178 -0.0151 0.023 Uiso calc R 1
H H7CB -0.0212 0.1929 -0.1056 0.023 Uiso calc R 1
C C8C 0.1406(2) 0.14436(15) -0.0752(2) 0.0215(7) Uani d . 1
H H8CA 0.0900 0.1177 -0.1150 0.032 Uiso calc R 1
H H8CB 0.1976 0.1186 -0.0473 0.032 Uiso calc R 1
H H8CC 0.1536 0.1795 -0.1056 0.032 Uiso calc R 1
C C9C 0.0850(2) 0.11620(14) 0.0327(2) 0.0217(7) Uani d . 1
H H9CA 0.0310 0.0931 -0.0087 0.032 Uiso calc R 1
H H9CB 0.0687 0.1329 0.0771 0.032 Uiso calc R 1
H H9CC 0.1389 0.0872 0.0575 0.032 Uiso calc R 1
C C10C 0.2843(2) 0.33425(14) 0.20375(18) 0.0147(6) Uani d . 1
H H10C 0.2288 0.3217 0.2091 0.018 Uiso calc R 1
C C11C 0.3334(2) 0.38727(14) 0.24940(19) 0.0151(6) Uani d . 1
H H11C 0.3120 0.4087 0.2859 0.018 Uiso calc R 1
C C12C 0.4163(2) 0.40954(14) 0.24120(19) 0.0147(6) Uani d . 1
C C13C 0.4488(2) 0.36968(14) 0.1916(2) 0.0176(6) Uani d . 1
H H13C 0.5063 0.3793 0.1880 0.021 Uiso calc R 1
C C14C 0.3952(2) 0.31674(14) 0.1487(2) 0.0178(6) Uani d . 1
H H14C 0.4179 0.2917 0.1161 0.021 Uiso calc R 1
C C15C 0.4245(2) 0.50608(14) 0.3274(2) 0.0214(7) Uani d . 1
H H15G 0.4281 0.4825 0.3768 0.032 Uiso calc R 1
H H15J 0.3587 0.5172 0.2921 0.032 Uiso calc R 1
H H15H 0.4621 0.5451 0.3455 0.032 Uiso calc R 1
C C16C 0.5372(2) 0.49260(15) 0.2570(2) 0.0234(7) Uani d . 1
H H16J 0.5916 0.4639 0.2774 0.035 Uiso calc R 1
H H16G 0.5563 0.5344 0.2837 0.035 Uiso calc R 1
H H16H 0.5132 0.4972 0.1959 0.035 Uiso calc R 1

loop_
_atom_site_aniso_label
_atom_site_aniso_U_11
_atom_site_aniso_U_22
_atom_site_aniso_U_33
_atom_site_aniso_U_12
_atom_site_aniso_U_13
_atom_site_aniso_U_23
Pd1A 0.01285(11) 0.01455(10) 0.01270(11) -0.00272(8) 0.00456(9) -0.00152(8)
Cl1A 0.0196(4) 0.0155(3) 0.0207(4) -0.0006(3) 0.0070(3) -0.0018(3)
N1A 0.0140(13) 0.0143(11) 0.0148(12) -0.0027(9) 0.0025(10) -0.0031(9)
N2A 0.0126(13) 0.0164(12) 0.0134(12) -0.0015(9) 0.0045(10) -0.0009(9)
N3A 0.0156(13) 0.0152(12) 0.0145(13) -0.0003(9) 0.0056(11) -0.0025(9)
C1A 0.0142(15) 0.0199(14) 0.0170(15) 0.0014(11) 0.0082(13) 0.0019(11)
C2A 0.0162(16) 0.0201(14) 0.0208(16) 0.0004(12) 0.0104(13) 0.0003(12)
C3A 0.0221(18) 0.0191(15) 0.0291(18) 0.0019(13) 0.0135(15) -0.0016(13)
C4A 0.030(2) 0.0222(16) 0.032(2) 0.0068(14) 0.0173(16) 0.0061(13)
C5A 0.0250(19) 0.0306(17) 0.0192(17) 0.0088(14) 0.0087(15) 0.0075(13)
C6A 0.0199(17) 0.0257(16) 0.0163(16) 0.0002(13) 0.0100(14) 0.0002(12)
C7A 0.0212(17) 0.0167(14) 0.0178(15) -0.0026(12) 0.0083(13) -0.0049(11)
C8A 0.033(2) 0.0212(15) 0.0160(16) -0.0069(14) 0.0040(15) -0.0016(12)
C9A 0.0149(16) 0.0207(15) 0.0236(17) -0.0025(12) 0.0058(13) -0.0028(12)
C10A 0.0160(16) 0.0186(14) 0.0141(14) 0.0001(11) 0.0073(12) 0.0000(11)
C11A 0.0133(15) 0.0149(13) 0.0178(15) 0.0007(11) 0.0075(12) 0.0015(11)
C12A 0.0131(15) 0.0124(13) 0.0142(14) 0.0034(10) 0.0038(12) 0.0017(10)
C13A 0.0155(15) 0.0158(13) 0.0128(14) 0.0032(11) 0.0055(12) 0.0002(10)
C14A 0.0124(15) 0.0191(14) 0.0163(15) 0.0004(11) 0.0061(12) 0.0037(11)
C15A 0.0193(17) 0.0163(14) 0.0178(16) -0.0037(12) 0.0053(13) -0.0006(11)
C16A 0.0230(18) 0.0179(14) 0.0181(16) 0.0002(12) 0.0074(14) -0.0048(12)
Pd1B 0.01489(12) 0.01478(10) 0.01449(11) 0.00106(8) 0.00685(9) 0.00080(8)
Cl1B 0.0248(4) 0.0242(4) 0.0267(4) -0.0053(3) 0.0099(4) -0.0065(3)
N1B 0.0199(14) 0.0158(12) 0.0162(13) 0.0028(10) 0.0084(11) 0.0023(10)
N2B 0.0170(14) 0.0203(13) 0.0153(13) 0.0017(10) 0.0055(11) 0.0015(10)
N3B 0.0252(16) 0.0187(13) 0.0210(15) 0.0026(11) 0.0034(12) 0.0012(10)
C1B 0.0159(16) 0.0167(14) 0.0177(15) 0.0004(11) 0.0110(13) 0.0019(11)
C2B 0.0181(16) 0.0192(14) 0.0194(16) -0.0001(12) 0.0103(13) 0.0024(12)
C3B 0.0178(17) 0.0282(16) 0.0187(16) -0.0037(13) 0.0082(14) -0.0018(12)
C4B 0.0268(19) 0.0258(16) 0.0264(18) -0.0083(14) 0.0146(16) -0.0070(13)
C5B 0.0295(19) 0.0178(15) 0.0311(19) -0.0014(13) 0.0216(16) -0.0012(13)
C6B 0.0175(16) 0.0177(14) 0.0219(16) 0.0021(12) 0.0104(13) 0.0026(12)
C7B 0.0134(16) 0.0263(16) 0.0261(17) 0.0044(12) 0.0063(14) 0.0045(13)
C8B 0.033(2) 0.0202(15) 0.0264(18) 0.0086(14) 0.0134(16) 0.0016(13)
C9B 0.0273(19) 0.0205(15) 0.0224(17) 0.0033(13) 0.0132(15) 0.0035(12)
C10B 0.0169(17) 0.0262(16) 0.0188(16) 0.0044(13) 0.0068(13) 0.0039(12)
C11B 0.0258(19) 0.0244(16) 0.0180(16) -0.0003(13) 0.0102(14) 0.0037(12)
C12B 0.0200(17) 0.0126(13) 0.0169(15) -0.0017(11) 0.0035(13) -0.0033(11)
C13B 0.0174(17) 0.0218(15) 0.0185(16) 0.0046(12) 0.0051(13) -0.0019(12)
C14B 0.0167(16) 0.0237(15) 0.0164(15) -0.0003(12) 0.0074(13) -0.0005(12)
C15B 0.033(2) 0.0241(17) 0.0237(18) -0.0025(15) 0.0011(16) 0.0100(14)
C16B 0.0233(19) 0.0216(16) 0.033(2) 0.0055(14) -0.0014(16) 0.0026(14)
Pd1C 0.01330(11) 0.01438(10) 0.01201(11) -0.00092(8) 0.00422(9) -0.00101(8)
Cl1C 0.0203(4) 0.0188(3) 0.0178(4) 0.0029(3) 0.0048(3) 0.0006(3)
N1C 0.0148(13) 0.0165(12) 0.0169(13) -0.0028(10) 0.0055(11) -0.0003(10)
N2C 0.0146(13) 0.0166(12) 0.0136(12) 0.0012(9) 0.0052(11) -0.0006(9)
N3C 0.0210(15) 0.0148(12) 0.0230(14) -0.0033(10) 0.0119(12) -0.0025(10)
C1C 0.0164(16) 0.0202(14) 0.0143(15) 0.0032(12) 0.0039(13) 0.0015(11)
C2C 0.0155(15) 0.0177(14) 0.0160(15) -0.0007(12) 0.0062(12) -0.0010(11)
C3C 0.0149(16) 0.0252(16) 0.0152(15) 0.0014(12) 0.0056(13) 0.0001(12)
C4C 0.0244(18) 0.0225(15) 0.0180(16) 0.0066(13) 0.0093(14) 0.0041(12)
C5C 0.0290(19) 0.0158(14) 0.0205(16) -0.0011(13) 0.0103(15) 0.0005(12)
C6C 0.0202(17) 0.0205(15) 0.0169(16) -0.0016(12) 0.0059(13) -0.0015(12)
C7C 0.0130(15) 0.0225(15) 0.0193(16) 0.0007(12) 0.0053(13) 0.0015(12)
C8C 0.0194(17) 0.0237(15) 0.0205(17) -0.0054(13) 0.0074(14) -0.0077(12)
C9C 0.0200(17) 0.0175(14) 0.0242(17) -0.0060(12) 0.0061(14) 0.0009(12)
C10C 0.0121(15) 0.0191(14) 0.0130(14) 0.0013(11) 0.0054(12) 0.0022(11)
C11C 0.0154(15) 0.0159(13) 0.0148(14) 0.0011(11) 0.0072(12) -0.0010(11)
C12C 0.0148(15) 0.0153(13) 0.0121(14) -0.0005(11) 0.0037(12) -0.0005(10)
C13C 0.0146(16) 0.0202(14) 0.0194(16) -0.0008(12) 0.0084(13) -0.0025(12)
C14C 0.0179(16) 0.0186(14) 0.0168(15) 0.0007(12) 0.0073(13) -0.0025(11)
C15C 0.0248(18) 0.0158(14) 0.0242(17) -0.0011(12) 0.0109(15) -0.0045(12)
C16C 0.0245(19) 0.0193(15) 0.0283(18) -0.0071(13) 0.0130(15) -0.0019(13)

loop_
_atom_type_symbol
_atom_type_description
_atom_type_scat_dispersion_real
_atom_type_scat_dispersion_imag
_atom_type_scat_source
C C 0.0033 0.0016 'International Tables Vol C Tables 4.2.6.8 and 6.1.1.4'
H H 0.0000 0.0000 'International Tables Vol C Tables 4.2.6.8 and 6.1.1.4'
N N 0.0061 0.0033 'International Tables Vol C Tables 4.2.6.8 and 6.1.1.4'
Cl Cl 0.1484 0.1585 'International Tables Vol C Tables 4.2.6.8 and 6.1.1.4'
Pd Pd -0.9988 1.0072 'International Tables Vol C Tables 4.2.6.8 and 6.1.1.4'

loop_
_geom_angle_atom_site_label_1
_geom_angle_atom_site_label_2
_geom_angle_atom_site_label_3
_geom_angle
_geom_angle_publ_flag
C1A Pd1A N2A 92.91(11) y
C1A Pd1A N1A 83.30(11) y
N2A Pd1A N1A 176.19(10) y
C1A Pd1A Cl1A 174.58(9) y
N2A Pd1A Cl1A 91.26(7) y
N1A Pd1A Cl1A 92.50(7) y
C9A N1A C8A 109.0(3) ?
C9A N1A C7A 110.2(2) ?
C8A N1A C7A 108.4(2) ?
C9A N1A Pd1A 105.49(18) ?
C8A N1A Pd1A 116.26(19) ?
C7A N1A Pd1A 107.38(18) ?
C10A N2A C14A 116.6(3) ?
C10A N2A Pd1A 119.4(2) ?
C14A N2A Pd1A 123.9(2) ?
C12A N3A C16A 120.9(3) ?
C12A N3A C15A 120.2(2) ?
C16A N3A C15A 119.0(2) ?
C6A C1A C2A 117.5(3) ?
C6A C1A Pd1A 129.1(2) ?
C2A C1A Pd1A 113.4(2) ?
C3A C2A C1A 121.1(3) ?
C3A C2A C7A 122.7(3) ?
C1A C2A C7A 116.1(3) ?
C4A C3A C2A 119.9(3) ?
C4A C3A H3AA 120.0 ?
C2A C3A H3AA 120.0 ?
C5A C4A C3A 119.7(3) ?
C5A C4A H4AA 120.1 ?
C3A C4A H4AA 120.1 ?
C4A C5A C6A 120.5(3) ?
C4A C5A H5AA 119.7 ?
C6A C5A H5AA 119.7 ?
C5A C6A C1A 121.2(3) ?
C5A C6A H6AA 119.4 ?
C1A C6A H6AA 119.4 ?
C2A C7A N1A 109.6(2) ?
C2A C7A H7AA 109.7 ?
N1A C7A H7AA 109.7 ?
C2A C7A H7AB 109.7 ?
N1A C7A H7AB 109.7 ?
H7AA C7A H7AB 108.2 ?
N1A C8A H8AA 109.5 ?
N1A C8A H8AB 109.5 ?
H8AA C8A H8AB 109.5 ?
N1A C8A H8AC 109.5 ?
H8AA C8A H8AC 109.5 ?
H8AB C8A H8AC 109.5 ?
N1A C9A H9AA 109.5 ?
N1A C9A H9AB 109.5 ?
H9AA C9A H9AB 109.5 ?
N1A C9A H9AC 109.5 ?
H9AA C9A H9AC 109.5 ?
H9AB C9A H9AC 109.5 ?
N2A C10A C11A 124.0(3) ?
N2A C10A H10A 118.0 ?
C11A C10A H10A 118.0 ?
C10A C11A C12A 119.7(3) ?
C10A C11A H11A 120.1 ?
C12A C11A H11A 120.1 ?
N3A C12A C13A 122.8(3) ?
N3A C12A C11A 121.4(3) ?
C13A C12A C11A 115.8(3) ?
C14A C13A C12A 120.0(3) ?
C14A C13A H13A 120.0 ?
C12A C13A H13A 120.0 ?
N2A C14A C13A 123.7(3) ?
N2A C14A H14A 118.2 ?
C13A C14A H14A 118.2 ?
N3A C15A H15A 109.5 ?
N3A C15A H15B 109.5 ?
H15A C15A H15B 109.5 ?
N3A C15A H15C 109.5 ?
H15A C15A H15C 109.5 ?
H15B C15A H15C 109.5 ?
N3A C16A H16A 109.5 ?
N3A C16A H16B 109.5 ?
H16A C16A H16B 109.5 ?
N3A C16A H16C 109.5 ?
H16A C16A H16C 109.5 ?
H16B C16A H16C 109.5 ?
C1B Pd1B N2B 92.89(11) y
C1B Pd1B N1B 83.13(11) y
N2B Pd1B N1B 175.97(10) y
C1B Pd1B Cl1B 176.38(9) y
N2B Pd1B Cl1B 88.72(8) y
N1B Pd1B Cl1B 95.22(7) y
C9B N1B C8B 108.9(2) ?
C9B N1B C7B 109.6(2) ?
C8B N1B C7B 108.7(3) ?
C9B N1B Pd1B 106.91(19) ?
C8B N1B Pd1B 113.8(2) ?
C7B N1B Pd1B 108.88(18) ?
C14B N2B C10B 116.7(3) ?
C14B N2B Pd1B 121.9(2) ?
C10B N2B Pd1B 121.3(2) ?
C12B N3B C15B 120.4(3) ?
C12B N3B C16B 120.5(3) ?
C15B N3B C16B 119.1(3) ?
C6B C1B C2B 117.1(3) ?
C6B C1B Pd1B 128.5(2) ?
C2B C1B Pd1B 114.4(2) ?
C3B C2B C1B 122.4(3) ?
C3B C2B C7B 121.6(3) ?
C1B C2B C7B 115.8(3) ?
C2B C3B C4B 118.6(3) ?
C2B C3B H3BA 120.7 ?
C4B C3B H3BA 120.7 ?
C5B C4B C3B 120.5(3) ?
C5B C4B H4BA 119.8 ?
C3B C4B H4BA 119.8 ?
C4B C5B C6B 120.1(3) ?
C4B C5B H5BA 119.9 ?
C6B C5B H5BA 119.9 ?
C1B C6B C5B 121.1(3) ?
C1B C6B H6BA 119.4 ?
C5B C6B H6BA 119.4 ?
N1B C7B C2B 109.3(3) ?
N1B C7B H7BA 109.8 ?
C2B C7B H7BA 109.8 ?
N1B C7B H7BB 109.8 ?
C2B C7B H7BB 109.8 ?
H7BA C7B H7BB 108.3 ?
N1B C8B H8BA 109.5 ?
N1B C8B H8BB 109.5 ?
H8BA C8B H8BB 109.5 ?
N1B C8B H8BC 109.5 ?
H8BA C8B H8BC 109.5 ?
H8BB C8B H8BC 109.5 ?
N1B C9B H9BA 109.5 ?
N1B C9B H9BB 109.5 ?
H9BA C9B H9BB 109.5 ?
N1B C9B H9BC 109.5 ?
H9BA C9B H9BC 109.5 ?
H9BB C9B H9BC 109.5 ?
N2B C10B C11B 123.6(3) ?
N2B C10B H10B 118.2 ?
C11B C10B H10B 118.2 ?
C10B C11B C12B 119.9(3) ?
C10B C11B H11B 120.0 ?
C12B C11B H11B 120.0 ?
N3B C12B C13B 122.4(3) ?
N3B C12B C11B 121.5(3) ?
C13B C12B C11B 116.1(3) ?
C14B C13B C12B 119.6(3) ?
C14B C13B H13B 120.2 ?
C12B C13B H13B 120.2 ?
N2B C14B C13B 123.9(3) ?
N2B C14B H14B 118.0 ?
C13B C14B H14B 118.0 ?
N3B C15B H15D 109.5 ?
N3B C15B H15E 109.5 ?
H15D C15B H15E 109.5 ?
N3B C15B H15F 109.5 ?
H15D C15B H15F 109.5 ?
H15E C15B H15F 109.5 ?
N3B C16B H16D 109.5 ?
N3B C16B H16E 109.5 ?
H16D C16B H16E 109.5 ?
N3B C16B H16F 109.5 ?
H16D C16B H16F 109.5 ?
H16E C16B H16F 109.5 ?
C1C Pd1C N2C 91.73(11) y
C1C Pd1C N1C 82.36(11) y
N2C Pd1C N1C 172.76(10) y
C1C Pd1C Cl1C 173.87(9) y
N2C Pd1C Cl1C 91.92(7) y
N1C Pd1C Cl1C 94.34(7) y
C8C N1C C9C 108.9(2) ?
C8C N1C C7C 110.2(2) ?
C9C N1C C7C 108.0(2) ?
C8C N1C Pd1C 109.26(19) ?
C9C N1C Pd1C 114.09(19) ?
C7C N1C Pd1C 106.39(17) ?
C14C N2C C10C 116.1(3) ?
C14C N2C Pd1C 124.9(2) ?
C10C N2C Pd1C 118.5(2) ?
C12C N3C C16C 120.4(3) ?
C12C N3C C15C 120.3(3) ?
C16C N3C C15C 118.3(2) ?
C6C C1C C2C 118.7(3) ?
C6C C1C Pd1C 128.1(2) ?
C2C C1C Pd1C 113.1(2) ?
C3C C2C C1C 121.1(3) ?
C3C C2C C7C 122.7(3) ?
C1C C2C C7C 116.1(3) ?
C4C C3C C2C 119.8(3) ?
C4C C3C H3CA 120.1 ?
C2C C3C H3CA 120.1 ?
C3C C4C C5C 119.6(3) ?
C3C C4C H4CA 120.2 ?
C5C C4C H4CA 120.2 ?
C4C C5C C6C 120.2(3) ?
C4C C5C H5CA 119.9 ?
C6C C5C H5CA 119.9 ?
C1C C6C C5C 120.6(3) ?
C1C C6C H6CA 119.7 ?
C5C C6C H6CA 119.7 ?
N1C C7C C2C 108.5(2) ?
N1C C7C H7CA 110.0 ?
C2C C7C H7CA 110.0 ?
N1C C7C H7CB 110.0 ?
C2C C7C H7CB 110.0 ?
H7CA C7C H7CB 108.4 ?
N1C C8C H8CA 109.5 ?
N1C C8C H8CB 109.5 ?
H8CA C8C H8CB 109.5 ?
N1C C8C H8CC 109.5 ?
H8CA C8C H8CC 109.5 ?
H8CB C8C H8CC 109.5 ?
N1C C9C H9CA 109.5 ?
N1C C9C H9CB 109.5 ?
H9CA C9C H9CB 109.5 ?
N1C C9C H9CC 109.5 ?
H9CA C9C H9CC 109.5 ?
H9CB C9C H9CC 109.5 ?
N2C C10C C11C 124.1(3) ?
N2C C10C H10C 118.0 ?
C11C C10C H10C 118.0 ?
C10C C11C C12C 120.0(3) ?
C10C C11C H11C 120.0 ?
C12C C11C H11C 120.0 ?
N3C C12C C11C 122.2(3) ?
N3C C12C C13C 122.2(3) ?
C11C C12C C13C 115.6(3) ?
C14C C13C C12C 119.9(3) ?
C14C C13C H13C 120.0 ?
C12C C13C H13C 120.0 ?
N2C C14C C13C 123.8(3) ?
N2C C14C H14C 118.1 ?
C13C C14C H14C 118.1 ?
N3C C15C H15G 109.5 ?
N3C C15C H15J 109.5 ?
H15G C15C H15J 109.5 ?
N3C C15C H15H 109.5 ?
H15G C15C H15H 109.5 ?
H15J C15C H15H 109.5 ?
N3C C16C H16J 109.5 ?
N3C C16C H16G 109.5 ?
H16J C16C H16G 109.5 ?
N3C C16C H16H 109.5 ?
H16J C16C H16H 109.5 ?
H16G C16C H16H 109.5 ?

loop_
_geom_bond_atom_site_label_1
_geom_bond_atom_site_label_2
_geom_bond_distance
_geom_bond_publ_flag
Pd1A C1A 1.984(3) y
Pd1A N2A 2.033(2) y
Pd1A N1A 2.078(2) y
Pd1A Cl1A 2.4463(8) y
N1A C9A 1.484(4) ?
N1A C8A 1.485(4) ?
N1A C7A 1.497(4) y
N2A C10A 1.347(4) ?
N2A C14A 1.351(4) ?
N3A C12A 1.353(4) ?
N3A C16A 1.460(4) ?
N3A C15A 1.461(4) ?
C1A C6A 1.397(4) ?
C1A C2A 1.408(4) ?
C2A C3A 1.396(4) ?
C2A C7A 1.489(4) y
C3A C4A 1.385(5) ?
C3A H3AA 0.9300 ?
C4A C5A 1.382(5) ?
C4A H4AA 0.9300 ?
C5A C6A 1.391(4) ?
C5A H5AA 0.9300 ?
C6A H6AA 0.9300 ?
C7A H7AA 0.9700 ?
C7A H7AB 0.9700 ?
C8A H8AA 0.9600 ?
C8A H8AB 0.9600 ?
C8A H8AC 0.9600 ?
C9A H9AA 0.9600 ?
C9A H9AB 0.9600 ?
C9A H9AC 0.9600 ?
C10A C11A 1.376(4) ?
C10A H10A 0.9300 ?
C11A C12A 1.417(4) ?
C11A H11A 0.9300 ?
C12A C13A 1.415(4) ?
C13A C14A 1.377(4) ?
C13A H13A 0.9300 ?
C14A H14A 0.9300 ?
C15A H15A 0.9600 ?
C15A H15B 0.9600 ?
C15A H15C 0.9600 ?
C16A H16A 0.9600 ?
C16A H16B 0.9600 ?
C16A H16C 0.9600 ?
Pd1B C1B 1.989(3) y
Pd1B N2B 2.022(3) y
Pd1B N1B 2.080(2) y
Pd1B Cl1B 2.4237(8) y
N1B C9B 1.478(4) ?
N1B C8B 1.486(4) ?
N1B C7B 1.498(4) y
N2B C14B 1.346(4) ?
N2B C10B 1.351(4) ?
N3B C12B 1.355(4) ?
N3B C15B 1.458(4) ?
N3B C16B 1.458(5) ?
C1B C6B 1.396(4) ?
C1B C2B 1.403(4) ?
C2B C3B 1.394(4) ?
C2B C7B 1.514(4) y
C3B C4B 1.394(5) ?
C3B H3BA 0.9300 ?
C4B C5B 1.379(5) ?
C4B H4BA 0.9300 ?
C5B C6B 1.401(4) ?
C5B H5BA 0.9300 ?
C6B H6BA 0.9300 ?
C7B H7BA 0.9700 ?
C7B H7BB 0.9700 ?
C8B H8BA 0.9600 ?
C8B H8BB 0.9600 ?
C8B H8BC 0.9600 ?
C9B H9BA 0.9600 ?
C9B H9BB 0.9600 ?
C9B H9BC 0.9600 ?
C10B C11B 1.373(4) ?
C10B H10B 0.9300 ?
C11B C12B 1.415(5) ?
C11B H11B 0.9300 ?
C12B C13B 1.413(4) ?
C13B C14B 1.376(4) ?
C13B H13B 0.9300 ?
C14B H14B 0.9300 ?
C15B H15D 0.9600 ?
C15B H15E 0.9600 ?
C15B H15F 0.9600 ?
C16B H16D 0.9600 ?
C16B H16E 0.9600 ?
C16B H16F 0.9600 ?
Pd1C C1C 2.001(3) y
Pd1C N2C 2.038(2) y
Pd1C N1C 2.083(2) y
Pd1C Cl1C 2.4130(8) y
N1C C8C 1.482(4) ?
N1C C9C 1.486(4) ?
N1C C7C 1.497(4) y
N2C C14C 1.351(4) ?
N2C C10C 1.352(4) ?
N3C C12C 1.362(4) ?
N3C C16C 1.459(4) ?
N3C C15C 1.460(4) ?
C1C C6C 1.383(4) ?
C1C C2C 1.397(4) ?
C2C C3C 1.390(4) ?
C2C C7C 1.500(4) y
C3C C4C 1.389(4) ?
C3C H3CA 0.9300 ?
C4C C5C 1.391(5) ?
C4C H4CA 0.9300 ?
C5C C6C 1.397(4) ?
C5C H5CA 0.9300 ?
C6C H6CA 0.9300 ?
C7C H7CA 0.9700 ?
C7C H7CB 0.9700 ?
C8C H8CA 0.9600 ?
C8C H8CB 0.9600 ?
C8C H8CC 0.9600 ?
C9C H9CA 0.9600 ?
C9C H9CB 0.9600 ?
C9C H9CC 0.9600 ?
C10C C11C 1.368(4) ?
C10C H10C 0.9300 ?
C11C C12C 1.413(4) ?
C11C H11C 0.9300 ?
C12C C13C 1.415(4) ?
C13C C14C 1.376(4) ?
C13C H13C 0.9300 ?
C14C H14C 0.9300 ?
C15C H15G 0.9600 ?
C15C H15J 0.9600 ?
C15C H15H 0.9600 ?
C16C H16J 0.9600 ?
C16C H16G 0.9600 ?
C16C H16H 0.9600 ?

loop_
_geom_hbond_atom_site_label_D
_geom_hbond_atom_site_label_H
_geom_hbond_atom_site_label_A
_geom_hbond_site_symmetry_A
_geom_hbond_distance_DH
_geom_hbond_distance_HA
_geom_hbond_distance_DA
_geom_hbond_angle_DHA
_geom_hbond_publ_flag
C7A H7AB N3A 4_676 0.97 2.5671 3.519(4) 167.04 y
C8A H8AB Cl1A 1_555 0.96 2.7117 3.267(3) 117.44 y
C5B H5BA Cl1C 2_555 0.93 2.8247 3.738(3) 167.67 y
C15A H15B Cl1A 3_566 0.96 2.6672 3.617(3) 170.47 y
C6B H6BA N2B 1_555 0.93 2.6225 3.108(4) 113.12 y
C8B H8BA N3B 4_666 0.96 2.5971 3.482(4) 153.27 y
C8B H8BC Cl1B 1_555 0.96 2.7638 3.329(4) 118.37 y
C3C H3CA Cl1C 4_565 0.93 2.8153 3.476(3) 128.96 y
C9C H9CC Cl1C 1_555 0.96 2.7319 3.264(3) 115.58 y
C9A H9AB Cg5 2_555 0.96 2.7641 3.580(3) 143.23 y
C11A H11A Cg4 3_566 0.93 2.7389 3.522(4) 142.34 y
C15A H15A Cg1 3_566 0.96 3.0148 3.537(3) 115.64 y
C9B H9BB Cg3 3_566 0.96 2.9841 3.766(5) 139.58 y
C10B H10B Cg5 1_555 0.93 3.1129 3.693(4) 122.20 y
C11B H11B Cg5 1_555 0.93 2.9973 3.625(4) 126.26 y
C6C H6CA Cg2 1_555 0.93 2.9919 3.700(3) 134.08 y
C11C H11C Cg4 1_555 0.93 2.6112 3.414(4) 144.63 y

loop_
_geom_torsion_atom_site_label_1
_geom_torsion_atom_site_label_2
_geom_torsion_atom_site_label_3
_geom_torsion_atom_site_label_4
_geom_torsion
C1A Pd1A N1A C9A -93.5(2)
Cl1A Pd1A N1A C9A 83.05(18)
C1A Pd1A N1A C8A 145.6(2)
Cl1A Pd1A N1A C8A -37.8(2)
C1A Pd1A N1A C7A 24.0(2)
Cl1A Pd1A N1A C7A -159.40(18)
C1A Pd1A N2A C10A -102.5(2)
Cl1A Pd1A N2A C10A 81.0(2)
C1A Pd1A N2A C14A 82.5(2)
Cl1A Pd1A N2A C14A -94.1(2)
N2A Pd1A C1A C6A -10.7(3)
N1A Pd1A C1A C6A 168.9(3)
N2A Pd1A C1A C2A 171.3(2)
N1A Pd1A C1A C2A -9.1(2)
C6A C1A C2A C3A -2.8(5)
Pd1A C1A C2A C3A 175.5(2)
C6A C1A C2A C7A 173.0(3)
Pd1A C1A C2A C7A -8.7(4)
C1A C2A C3A C4A 3.5(5)
C7A C2A C3A C4A -172.1(3)
C2A C3A C4A C5A -2.0(5)
C3A C4A C5A C6A 0.0(5)
C4A C5A C6A C1A 0.6(5)
C2A C1A C6A C5A 0.7(5)
Pd1A C1A C6A C5A -177.2(3)
C3A C2A C7A N1A -155.1(3)
C1A C2A C7A N1A 29.1(4)
C9A N1A C7A C2A 80.6(3)
C8A N1A C7A C2A -160.2(3)
Pd1A N1A C7A C2A -33.9(3)
C14A N2A C10A C11A 1.7(4)
Pd1A N2A C10A C11A -173.7(2)
N2A C10A C11A C12A 2.2(4)
C16A N3A C12A C13A 2.5(4)
C15A N3A C12A C13A -176.4(3)
C16A N3A C12A C11A -178.2(3)
C15A N3A C12A C11A 3.0(4)
C10A C11A C12A N3A 176.2(3)
C10A C11A C12A C13A -4.4(4)
N3A C12A C13A C14A -177.7(3)
C11A C12A C13A C14A 2.9(4)
C10A N2A C14A C13A -3.4(4)
Pd1A N2A C14A C13A 171.7(2)
C12A C13A C14A N2A 1.1(4)
C1B Pd1B N1B C9B 96.9(2)
Cl1B Pd1B N1B C9B -79.86(19)
C1B Pd1B N1B C8B -142.8(2)
Cl1B Pd1B N1B C8B 40.4(2)
C1B Pd1B N1B C7B -21.4(2)
Cl1B Pd1B N1B C7B 161.82(19)
C1B Pd1B N2B C14B -96.0(2)
Cl1B Pd1B N2B C14B 80.7(2)
C1B Pd1B N2B C10B 86.2(3)
Cl1B Pd1B N2B C10B -97.1(2)
N2B Pd1B C1B C6B 8.3(3)
N1B Pd1B C1B C6B -171.0(3)
N2B Pd1B C1B C2B -173.8(2)
N1B Pd1B C1B C2B 6.9(2)
C6B C1B C2B C3B 3.7(5)
Pd1B C1B C2B C3B -174.5(2)
C6B C1B C2B C7B -172.2(3)
Pd1B C1B C2B C7B 9.6(4)
C1B C2B C3B C4B -3.1(5)
C7B C2B C3B C4B 172.6(3)
C2B C3B C4B C5B 0.1(5)
C3B C4B C5B C6B 2.1(5)
C2B C1B C6B C5B -1.3(4)
Pd1B C1B C6B C5B 176.6(2)
C4B C5B C6B C1B -1.5(5)
C9B N1B C7B C2B -85.8(3)
C8B N1B C7B C2B 155.3(3)
Pd1B N1B C7B C2B 30.9(3)
C3B C2B C7B N1B 156.7(3)
C1B C2B C7B N1B -27.3(4)
C14B N2B C10B C11B 0.2(5)
Pd1B N2B C10B C11B 178.1(2)
N2B C10B C11B C12B 0.5(5)
C15B N3B C12B C13B 176.1(3)
C16B N3B C12B C13B -4.1(4)
C15B N3B C12B C11B -4.3(4)
C16B N3B C12B C11B 175.5(3)
C10B C11B C12B N3B 179.5(3)
C10B C11B C12B C13B -0.8(4)
N3B C12B C13B C14B -179.8(3)
C11B C12B C13B C14B 0.6(4)
C10B N2B C14B C13B -0.5(5)
Pd1B N2B C14B C13B -178.4(2)
C12B C13B C14B N2B 0.1(5)
C1C Pd1C N1C C8C 89.5(2)
Cl1C Pd1C N1C C8C -85.34(19)
C1C Pd1C N1C C9C -148.4(2)
Cl1C Pd1C N1C C9C 36.8(2)
C1C Pd1C N1C C7C -29.4(2)
Cl1C Pd1C N1C C7C 155.75(18)
C1C Pd1C N2C C14C -90.6(3)
Cl1C Pd1C N2C C14C 84.5(2)
C1C Pd1C N2C C10C 82.0(2)
Cl1C Pd1C N2C C10C -103.0(2)
N2C Pd1C C1C C6C 22.5(3)
N1C Pd1C C1C C6C -161.7(3)
N2C Pd1C C1C C2C -162.0(2)
N1C Pd1C C1C C2C 13.8(2)
C6C C1C C2C C3C -0.3(5)
Pd1C C1C C2C C3C -176.3(2)
C6C C1C C2C C7C -178.4(3)
Pd1C C1C C2C C7C 5.6(4)
C1C C2C C3C C4C -1.1(5)
C7C C2C C3C C4C 176.9(3)
C2C C3C C4C C5C 1.5(5)
C3C C4C C5C C6C -0.5(5)
C2C C1C C6C C5C 1.4(5)
Pd1C C1C C6C C5C 176.6(2)
C4C C5C C6C C1C -0.9(5)
C8C N1C C7C C2C -79.5(3)
C9C N1C C7C C2C 161.7(2)
Pd1C N1C C7C C2C 38.8(3)
C3C C2C C7C N1C 151.3(3)
C1C C2C C7C N1C -30.6(4)
C14C N2C C10C C11C 3.3(4)
Pd1C N2C C10C C11C -170.0(2)
N2C C10C C11C C12C 2.1(5)
C16C N3C C12C C11C -169.9(3)
C15C N3C C12C C11C -1.1(4)
C16C N3C C12C C13C 9.9(4)
C15C N3C C12C C13C 178.7(3)
C10C C11C C12C N3C 173.1(3)
C10C C11C C12C C13C -6.6(4)
N3C C12C C13C C14C -173.8(3)
C11C C12C C13C C14C 6.0(4)
C10C N2C C14C C13C -3.9(4)
Pd1C N2C C14C C13C 168.8(2)
C12C C13C C14C N2C -0.8(5)
